data_2235921
loop_
_publ_author_name
'Mietlarek-Kropid\/lowska, Anna'
'Chojnacki, Jaroslaw'
'Becker, Barbara'

_publ_section_title
;
 1,3-Dibenzylimidazolidine-2-thione
;
_journal_coeditor_code LX2257
_journal_issue 8
_journal_name_full 'Acta Crystallographica Section E'
_journal_page_first o2521
_journal_paper_doi 10.1107/S1600536812032655
_journal_volume 68
_journal_year 2012
_chemical_formula_iupac 'C17 H18 N2 S'
_chemical_formula_moiety 'C17 H18 N2 S'
_chemical_formula_sum 'C17 H18 N2 S'
_chemical_formula_weight 282.39
_chemical_melting_point 393
_chemical_name_systematic
;
1,3-Dibenzylimidazolidine-2-thione
;
_space_group_IT_number 14
_symmetry_cell_setting monoclinic
_symmetry_space_group_name_Hall '-P 2ybc'
_symmetry_space_group_name_H-M 'P 1 21/c 1'
_atom_sites_solution_hydrogens geom
_atom_sites_solution_primary direct
_atom_sites_solution_secondary difmap
_audit_conform_dict_name cif_core.dic
_audit_conform_dict_version 2.4
_audit_creation_method 'WinGX routine CIF_UPDATE'
_cell_angle_alpha 90
_cell_angle_beta 107.131(6)
_cell_angle_gamma 90
_cell_formula_units_Z 4
_cell_length_a 14.8492(8)
_cell_length_b 10.2284(5)
_cell_length_c 10.1314(6)
_cell_measurement_reflns_used 3149
_cell_measurement_temperature 120(2)
_cell_measurement_theta_max 28.313
_cell_measurement_theta_min 2.8651
_cell_volume 1470.52(15)
_computing_cell_refinement 'CrysAlis PRO (Oxford Diffraction, 2010)'
_computing_data_collection 'CrysAlis PRO (Oxford Diffraction, 2010)'
_computing_data_reduction 'CrysAlis PRO (Oxford Diffraction, 2010)'
_computing_molecular_graphics 'ORTEP-3  (Farrugia, 1997)'
_computing_publication_material 'WinGX (Farrugia, 1999)'
_computing_structure_refinement 'SHELXL97 (Sheldrick, 2008)'
_computing_structure_solution 'SHELXS97 (Sheldrick, 2008)'
_diffrn_ambient_temperature 120(2)
_diffrn_detector_area_resol_mean 8.1883
_diffrn_measured_fraction_theta_full 0.999
_diffrn_measured_fraction_theta_max 0.999
_diffrn_measurement_device_type 'Oxford Xcalibur Sapphire2'
_diffrn_measurement_method \w
_diffrn_radiation_monochromator graphite
_diffrn_radiation_type MoK\a
_diffrn_radiation_wavelength 0.71073
_diffrn_reflns_av_R_equivalents 0.0203
_diffrn_reflns_limit_h_max 18
_diffrn_reflns_limit_h_min -17
_diffrn_reflns_limit_k_max 12
_diffrn_reflns_limit_k_min -11
_diffrn_reflns_limit_l_max 12
_diffrn_reflns_limit_l_min -11
_diffrn_reflns_number 5840
_diffrn_reflns_theta_full 26
_diffrn_reflns_theta_max 26
_diffrn_reflns_theta_min 2.87
_exptl_absorpt_coefficient_mu 0.212
_exptl_absorpt_correction_T_max 0.993
_exptl_absorpt_correction_T_min 0.938
_exptl_absorpt_correction_type analytical
_exptl_absorpt_process_details '(CrysAlis PRO; Oxford Diffraction, 2010)'
_exptl_crystal_colour 'light yellow'
_exptl_crystal_density_diffrn 1.276
_exptl_crystal_density_method 'not measured'
_exptl_crystal_description needle
_exptl_crystal_F_000 600
_exptl_crystal_size_max 0.4544
_exptl_crystal_size_mid 0.1515
_exptl_crystal_size_min 0.0335
_refine_diff_density_max 0.316
_refine_diff_density_min -0.167
_refine_ls_extinction_method none
_refine_ls_goodness_of_fit_ref 0.941
_refine_ls_hydrogen_treatment constr
_refine_ls_matrix_type full
_refine_ls_number_parameters 181
_refine_ls_number_reflns 2890
_refine_ls_number_restraints 0
_refine_ls_restrained_S_all 0.941
_refine_ls_R_factor_all 0.0521
_refine_ls_R_factor_gt 0.0368
_refine_ls_shift/su_max 0.001
_refine_ls_shift/su_mean 0
_refine_ls_structure_factor_coef Fsqd
_refine_ls_weighting_details 'calc w = 1/[\s^2^(Fo^2^)+(0.0605P)^2^] where P=(Fo^2^+2Fc^2^)/3'
_refine_ls_weighting_scheme calc
_refine_ls_wR_factor_gt 0.0869
_refine_ls_wR_factor_ref 0.0915
_reflns_number_gt 2148
_reflns_number_total 2890
_reflns_threshold_expression I>2\s(I)
_cod_data_source_file lx2257.cif
_cod_data_source_block I
_cod_original_cell_volume 1470.53(14)
_cod_original_sg_symbol_H-M 'P 21/c'
_cod_database_code 2235921
_cod_database_fobs_code 2235921

loop_
_symmetry_equiv_pos_as_xyz
'x, y, z'
'-x, y+1/2, -z+1/2'
'-x, -y, -z'
'x, -y-1/2, z-1/2'

loop_
_atom_site_type_symbol
_atom_site_label
_atom_site_fract_x
_atom_site_fract_y
_atom_site_fract_z
_atom_site_U_iso_or_equiv
_atom_site_adp_type
_atom_site_calc_flag
_atom_site_refinement_flags
_atom_site_occupancy
_atom_site_symmetry_multiplicity
N N1 0.06996(8) 0.45939(12) 0.28050(13) 0.0281(3) Uani d . 1 2
N N2 0.20826(8) 0.36922(12) 0.37091(13) 0.0268(3) Uani d . 1 2
S S1 0.11232(3) 0.27228(4) 0.12140(4) 0.03308(14) Uani d . 1 2
C C1 0.13043(10) 0.36852(14) 0.26067(15) 0.0233(3) Uani d . 1 2
C C2 0.20697(11) 0.47669(16) 0.46506(17) 0.0334(4) Uani d . 1 2
H H2A 0.2501 0.5478 0.4565 0.04 Uiso calc R 1 2
H H2B 0.2246 0.4464 0.5621 0.04 Uiso calc R 1 2
C C3 0.10445(11) 0.52096(16) 0.41609(17) 0.0335(4) Uani d . 1 2
H H3A 0.0692 0.4899 0.4791 0.04 Uiso calc R 1 2
H H3B 0.0997 0.6174 0.4088 0.04 Uiso calc R 1 2
C C4 0.28837(10) 0.28334(16) 0.38936(18) 0.0329(4) Uani d . 1 2
H H4A 0.2685 0.2064 0.3284 0.039 Uiso calc R 1 2
H H4B 0.3081 0.2515 0.4859 0.039 Uiso calc R 1 2
C C5 0.37268(10) 0.34615(14) 0.35870(16) 0.0270(3) Uani d . 1 2
C C6 0.46349(11) 0.30853(16) 0.43384(18) 0.0338(4) Uani d . 1 2
H H6 0.4721 0.246 0.5059 0.041 Uiso calc R 1 2
C C7 0.54126(11) 0.36151(16) 0.40445(19) 0.0388(4) Uani d . 1 2
H H7 0.6028 0.3343 0.4555 0.047 Uiso calc R 1 2
C C8 0.52966(11) 0.45327(17) 0.30165(19) 0.0388(4) Uani d . 1 2
H H8 0.5832 0.49 0.2824 0.047 Uiso calc R 1 2
C C9 0.43962(12) 0.49221(17) 0.22599(18) 0.0365(4) Uani d . 1 2
H H9 0.4314 0.5558 0.1551 0.044 Uiso calc R 1 2
C C10 0.36144(11) 0.43758(16) 0.25455(16) 0.0328(4) Uani d . 1 2
H H10 0.2999 0.4634 0.202 0.039 Uiso calc R 1 2
C C11 -0.02190(10) 0.48742(16) 0.18592(18) 0.0341(4) Uani d . 1 2
H H11A -0.0199 0.4689 0.0909 0.041 Uiso calc R 1 2
H H11B -0.0345 0.582 0.1912 0.041 Uiso calc R 1 2
C C12 -0.10361(10) 0.41236(14) 0.21001(15) 0.0234(3) Uani d . 1 2
C C13 -0.09255(10) 0.31025(14) 0.30325(15) 0.0259(3) Uani d . 1 2
H H13 -0.0311 0.2852 0.3572 0.031 Uiso calc R 1 2
C C14 -0.17071(11) 0.24423(15) 0.31840(17) 0.0317(4) Uani d . 1 2
H H14 -0.1623 0.1741 0.3824 0.038 Uiso calc R 1 2
C C15 -0.26067(11) 0.27991(17) 0.24095(18) 0.0360(4) Uani d . 1 2
H H15 -0.3141 0.2351 0.2517 0.043 Uiso calc R 1 2
C C17 -0.27181(10) 0.38191(17) 0.14751(17) 0.0358(4) Uani d . 1 2
H H17 -0.3333 0.4069 0.0939 0.043 Uiso calc R 1 2
C C18 -0.19466(10) 0.44741(15) 0.13154(16) 0.0285(4) Uani d . 1 2
H H18 -0.2034 0.5169 0.0668 0.034 Uiso calc R 1 2

loop_
_atom_site_aniso_label
_atom_site_aniso_U_11
_atom_site_aniso_U_22
_atom_site_aniso_U_33
_atom_site_aniso_U_12
_atom_site_aniso_U_13
_atom_site_aniso_U_23
N1 0.0252(6) 0.0280(7) 0.0329(8) -0.0007(5) 0.0113(5) -0.0046(6)
N2 0.0244(6) 0.0293(7) 0.0257(7) -0.0010(5) 0.0059(5) -0.0015(6)
S1 0.0371(2) 0.0336(2) 0.0283(2) -0.00352(17) 0.00927(17) -0.00815(18)
C1 0.0240(7) 0.0229(7) 0.0252(8) -0.0053(6) 0.0109(6) 0.0004(6)
C2 0.0391(9) 0.0360(9) 0.0276(9) -0.0154(7) 0.0139(7) -0.0060(7)
C3 0.0452(10) 0.0290(8) 0.0328(9) -0.0040(7) 0.0214(8) -0.0040(7)
C4 0.0266(8) 0.0317(9) 0.0375(9) 0.0010(7) 0.0050(7) 0.0085(8)
C5 0.0265(8) 0.0245(8) 0.0288(9) 0.0006(6) 0.0064(6) -0.0026(6)
C6 0.0293(8) 0.0303(9) 0.0384(10) 0.0034(7) 0.0044(7) 0.0008(7)
C7 0.0237(8) 0.0355(10) 0.0542(12) 0.0050(7) 0.0066(7) -0.0051(9)
C8 0.0305(9) 0.0398(10) 0.0509(11) -0.0061(7) 0.0196(8) -0.0116(8)
C9 0.0388(9) 0.0378(10) 0.0348(10) -0.0027(7) 0.0138(7) 0.0011(8)
C10 0.0270(8) 0.0373(9) 0.0321(9) 0.0003(7) 0.0057(7) 0.0012(7)
C11 0.0282(8) 0.0341(9) 0.0418(10) 0.0062(7) 0.0133(7) 0.0128(8)
C12 0.0254(7) 0.0228(7) 0.0236(8) 0.0029(6) 0.0095(6) -0.0034(6)
C13 0.0267(8) 0.0257(8) 0.0252(8) 0.0032(6) 0.0076(6) 0.0006(6)
C14 0.0406(9) 0.0279(8) 0.0294(9) -0.0035(7) 0.0145(7) -0.0003(7)
C15 0.0310(8) 0.0375(9) 0.0433(10) -0.0097(7) 0.0167(7) -0.0102(8)
C17 0.0242(8) 0.0425(10) 0.0371(10) 0.0022(7) 0.0036(7) -0.0073(8)
C18 0.0316(8) 0.0291(8) 0.0241(8) 0.0052(7) 0.0072(6) -0.0008(7)

loop_
_atom_type_symbol
_atom_type_description
_atom_type_scat_dispersion_real
_atom_type_scat_dispersion_imag
_atom_type_scat_source
C C 0.0033 0.0016 'International Tables Vol C Tables 4.2.6.8 and 6.1.1.4'
H H 0 0 'International Tables Vol C Tables 4.2.6.8 and 6.1.1.4'
N N 0.0061 0.0033 'International Tables Vol C Tables 4.2.6.8 and 6.1.1.4'
S S 0.1246 0.1234 'International Tables Vol C Tables 4.2.6.8 and 6.1.1.4'

loop_
_exptl_crystal_face_index_h
_exptl_crystal_face_index_k
_exptl_crystal_face_index_l
_exptl_crystal_face_perp_dist
-1 0 0 0.0276
1 0 0 0.0058
0 14 -2 0.2334
0 -14 2 0.2029
-1 0 14 0.105
1 0 -14 0.0344

loop_
_geom_angle_atom_site_label_1
_geom_angle_atom_site_label_2
_geom_angle_atom_site_label_3
_geom_angle
C1 N1 C11 125.29(13)
C1 N1 C3 111.91(12)
C11 N1 C3 122.62(13)
C1 N2 C4 125.09(13)
C1 N2 C2 111.84(12)
C4 N2 C2 122.81(12)
N1 C1 N2 108.57(13)
N1 C1 S1 125.58(12)
N2 C1 S1 125.84(11)
N2 C2 C3 102.42(12)
N2 C2 H2A 111.3
C3 C2 H2A 111.3
N2 C2 H2B 111.3
C3 C2 H2B 111.3
H2A C2 H2B 109.2
N1 C3 C2 102.60(12)
N1 C3 H3A 111.2
C2 C3 H3A 111.2
N1 C3 H3B 111.2
C2 C3 H3B 111.2
H3A C3 H3B 109.2
N2 C4 C5 114.39(12)
N2 C4 H4A 108.7
C5 C4 H4A 108.7
N2 C4 H4B 108.7
C5 C4 H4B 108.7
H4A C4 H4B 107.6
C10 C5 C6 118.92(14)
C10 C5 C4 121.38(13)
C6 C5 C4 119.67(14)
C7 C6 C5 120.57(16)
C7 C6 H6 119.7
C5 C6 H6 119.7
C8 C7 C6 120.24(15)
C8 C7 H7 119.9
C6 C7 H7 119.9
C7 C8 C9 119.96(15)
C7 C8 H8 120
C9 C8 H8 120
C8 C9 C10 119.72(16)
C8 C9 H9 120.1
C10 C9 H9 120.1
C5 C10 C9 120.59(14)
C5 C10 H10 119.7
C9 C10 H10 119.7
N1 C11 C12 115.89(13)
N1 C11 H11A 108.3
C12 C11 H11A 108.3
N1 C11 H11B 108.3
C12 C11 H11B 108.3
H11A C11 H11B 107.4
C13 C12 C18 118.78(13)
C13 C12 C11 123.52(13)
C18 C12 C11 117.68(13)
C12 C13 C14 120.44(14)
C12 C13 H13 119.8
C14 C13 H13 119.8
C15 C14 C13 120.48(15)
C15 C14 H14 119.8
C13 C14 H14 119.8
C14 C15 C17 119.14(14)
C14 C15 H15 120.4
C17 C15 H15 120.4
C18 C17 C15 120.70(14)
C18 C17 H17 119.7
C15 C17 H17 119.7
C17 C18 C12 120.46(14)
C17 C18 H18 119.8
C12 C18 H18 119.8

loop_
_geom_bond_atom_site_label_1
_geom_bond_atom_site_label_2
_geom_bond_distance
N1 C1 1.3479(18)
N1 C11 1.446(2)
N1 C3 1.460(2)
N2 C1 1.3501(19)
N2 C4 1.4459(18)
N2 C2 1.4591(19)
S1 C1 1.6759(15)
C2 C3 1.524(2)
C2 H2A 0.99
C2 H2B 0.99
C3 H3A 0.99
C3 H3B 0.99
C4 C5 1.518(2)
C4 H4A 0.99
C4 H4B 0.99
C5 C10 1.383(2)
C5 C6 1.393(2)
C6 C7 1.385(2)
C6 H6 0.95
C7 C8 1.375(3)
C7 H7 0.95
C8 C9 1.389(2)
C8 H8 0.95
C9 C10 1.393(2)
C9 H9 0.95
C10 H10 0.95
C11 C12 1.515(2)
C11 H11A 0.99
C11 H11B 0.99
C12 C13 1.385(2)
C12 C18 1.398(2)
C13 C14 1.390(2)
C13 H13 0.95
C14 C15 1.384(2)
C14 H14 0.95
C15 C17 1.385(2)
C15 H15 0.95
C17 C18 1.377(2)
C17 H17 0.95
C18 H18 0.95

loop_
_geom_torsion_atom_site_label_1
_geom_torsion_atom_site_label_2
_geom_torsion_atom_site_label_3
_geom_torsion_atom_site_label_4
_geom_torsion
C11 N1 C1 N2 -179.34(13)
C3 N1 C1 N2 -4.12(17)
C11 N1 C1 S1 1.4(2)
C3 N1 C1 S1 176.58(11)
C4 N2 C1 N1 178.56(12)
C2 N2 C1 N1 -7.22(16)
C4 N2 C1 S1 -2.2(2)
C2 N2 C1 S1 172.08(10)
C1 N2 C2 C3 14.63(16)
C4 N2 C2 C3 -170.99(13)
C1 N1 C3 C2 12.79(16)
C11 N1 C3 C2 -171.84(13)
N2 C2 C3 N1 -15.51(14)
C1 N2 C4 C5 101.77(17)
C2 N2 C4 C5 -71.85(19)
N2 C4 C5 C10 -35.3(2)
N2 C4 C5 C6 146.64(14)
C10 C5 C6 C7 -0.2(2)
C4 C5 C6 C7 177.88(15)
C5 C6 C7 C8 0.8(3)
C6 C7 C8 C9 -0.6(3)
C7 C8 C9 C10 -0.2(3)
C6 C5 C10 C9 -0.6(2)
C4 C5 C10 C9 -178.66(15)
C8 C9 C10 C5 0.8(2)
C1 N1 C11 C12 91.76(18)
C3 N1 C11 C12 -82.97(18)
N1 C11 C12 C13 -8.5(2)
N1 C11 C12 C18 172.64(13)
C18 C12 C13 C14 -0.1(2)
C11 C12 C13 C14 -178.92(14)
C12 C13 C14 C15 -0.3(2)
C13 C14 C15 C17 0.3(2)
C14 C15 C17 C18 -0.1(2)
C15 C17 C18 C12 -0.3(2)
C13 C12 C18 C17 0.4(2)
C11 C12 C18 C17 179.26(15)

loop_
_cod_related_entry_id
_cod_related_entry_database
_cod_related_entry_code
1 ChemSpider 11630036
